data_7022202
loop_
_publ_author_name
'Song, Li-Cheng'
'Li, Qian-Li'
'Feng, Zhan-Heng'
'Sun, Xiao-Jing'
'Xie, Zhao-Jun'
'Song, Hai-Bin'

_publ_section_title
;
 Synthesis, characterization, and electrochemical properties of diiron
 propaneditellurolate (PDTe) complexes as active site models of
 [FeFe]-hydrogenases.
;
_journal_issue 5
_journal_name_full 'Dalton transactions (Cambridge, England : 2003)'
_journal_page_first 1612
_journal_page_last 1626
_journal_paper_doi 10.1039/c2dt31976d
_journal_volume 42
_journal_year 2013
_chemical_formula_sum 'C44 H40 Fe4 O10 P2 Te4'
_chemical_formula_weight 1524.50
_chemical_name_systematic
;
?
;
_space_group_IT_number 14
_symmetry_cell_setting monoclinic
_symmetry_space_group_name_Hall '-P 2yn'
_symmetry_space_group_name_H-M 'P 1 21/n 1'
_atom_sites_solution_hydrogens geom
_atom_sites_solution_primary direct
_atom_sites_solution_secondary difmap
_audit_creation_method SHELXL-97
_cell_angle_alpha 90.00
_cell_angle_beta 92.815(3)
_cell_angle_gamma 90.00
_cell_formula_units_Z 2
_cell_length_a 10.4968(19)
_cell_length_b 13.383(2)
_cell_length_c 17.604(3)
_cell_measurement_reflns_used 8562
_cell_measurement_temperature 113(2)
_cell_measurement_theta_max 27.9
_cell_measurement_theta_min 1.5
_cell_volume 2470.0(7)
_computing_cell_refinement CrystalClear
_computing_data_collection CrystalClear
_computing_data_reduction CrystalClear
_computing_molecular_graphics 'Bruker SHELXTL'
_computing_publication_material 'CrystalStructure 3.8'
_computing_structure_refinement 'SHELXL-97 (Sheldrick, 1997)'
_computing_structure_solution 'SHELXS-97 (Sheldrick, 1990)'
_diffrn_ambient_temperature 113(2)
_diffrn_detector_area_resol_mean 14.63
_diffrn_measured_fraction_theta_full 0.995
_diffrn_measured_fraction_theta_max 0.995
_diffrn_measurement_device_type 'Rigaku Saturn CCD area detector'
_diffrn_measurement_method '\w and \f scans'
_diffrn_radiation_monochromator multilayer
_diffrn_radiation_source 'rotating anode'
_diffrn_radiation_type MoK\a
_diffrn_radiation_wavelength 0.71073
_diffrn_reflns_av_R_equivalents 0.0400
_diffrn_reflns_av_sigmaI/netI 0.0347
_diffrn_reflns_limit_h_max 11
_diffrn_reflns_limit_h_min -13
_diffrn_reflns_limit_k_max 17
_diffrn_reflns_limit_k_min -17
_diffrn_reflns_limit_l_max 23
_diffrn_reflns_limit_l_min -22
_diffrn_reflns_number 24791
_diffrn_reflns_theta_full 27.87
_diffrn_reflns_theta_max 27.87
_diffrn_reflns_theta_min 1.91
_diffrn_standards_decay_% 0
_diffrn_standards_interval_count 0
_diffrn_standards_interval_time 0
_diffrn_standards_number 0
_exptl_absorpt_coefficient_mu 3.585
_exptl_absorpt_correction_T_max 0.5647
_exptl_absorpt_correction_T_min 0.5341
_exptl_absorpt_correction_type multi-scan
_exptl_absorpt_process_details CrystalClear
_exptl_crystal_colour Colorless
_exptl_crystal_density_diffrn 2.050
_exptl_crystal_density_method 'not measured'
_exptl_crystal_description Prism
_exptl_crystal_F_000 1452
_exptl_crystal_size_max 0.20
_exptl_crystal_size_mid 0.20
_exptl_crystal_size_min 0.18
_refine_diff_density_max 1.072
_refine_diff_density_min -0.772
_refine_diff_density_rms 0.136
_refine_ls_extinction_method none
_refine_ls_goodness_of_fit_ref 1.028
_refine_ls_hydrogen_treatment mixed
_refine_ls_matrix_type full
_refine_ls_number_parameters 289
_refine_ls_number_reflns 5858
_refine_ls_number_restraints 0
_refine_ls_restrained_S_all 1.028
_refine_ls_R_factor_all 0.0279
_refine_ls_R_factor_gt 0.0225
_refine_ls_shift/su_max 0.002
_refine_ls_shift/su_mean 0.000
_refine_ls_structure_factor_coef Fsqd
_refine_ls_weighting_details 'calc w=1/[\s^2^(Fo^2^)+(0.0244P)^2^+0.0000P] where P=(Fo^2^+2Fc^2^)/3'
_refine_ls_weighting_scheme calc
_refine_ls_wR_factor_gt 0.0509
_refine_ls_wR_factor_ref 0.0524
_reflns_number_gt 4934
_reflns_number_total 5858
_reflns_threshold_expression >2sigma(I)
_cod_data_source_file c2dt31976d.txt
_cod_data_source_block 10
_cod_depositor_comments
;
The following automatic conversions were performed:

'_symmetry_cell_setting' value 'Monoclinic' changed to 'monoclinic'
according to /home/saulius/struct/CIF-dictionaries/cif_core.dic
dictionary named 'cif_core.dic' version 2.4.2 from 2011-04-26.

Automatic conversion script
Id: cif_fix_values 1891 2012-01-12 08:04:46Z andrius 
;
_cod_original_cell_volume 2470.0(8)
_cod_original_sg_symbol_H-M P2(1)/n
_cod_database_code 7022202

loop_
_symmetry_equiv_pos_as_xyz
'x, y, z'
'-x+1/2, y+1/2, -z+1/2'
'-x, -y, -z'
'x-1/2, -y-1/2, z-1/2'

loop_
_atom_site_label
_atom_site_type_symbol
_atom_site_fract_x
_atom_site_fract_y
_atom_site_fract_z
_atom_site_U_iso_or_equiv
_atom_site_adp_type
_atom_site_occupancy
_atom_site_symmetry_multiplicity
_atom_site_calc_flag
_atom_site_refinement_flags
Te1 Te 0.037635(16) 0.876851(13) 0.244604(9) 0.02069(5) Uani 1 1 d .
Te2 Te -0.027920(15) 0.754952(12) 0.413232(9) 0.01706(5) Uani 1 1 d .
Fe1 Fe 0.07017(3) 0.69926(3) 0.29096(2) 0.01872(8) Uani 1 1 d .
Fe2 Fe 0.15942(3) 0.85719(2) 0.371342(19) 0.01357(8) Uani 1 1 d .
P1 P 0.28662(6) 0.80122(4) 0.46818(3) 0.01334(13) Uani 1 1 d .
O1 O 0.1944(2) 0.53175(15) 0.37092(12) 0.0361(5) Uani 1 1 d .
O2 O -0.1426(2) 0.58995(16) 0.21698(12) 0.0385(5) Uani 1 1 d .
O3 O 0.2529(2) 0.6774(2) 0.17262(14) 0.0573(7) Uani 1 1 d .
O4 O 0.38009(17) 0.92576(14) 0.29143(10) 0.0256(4) Uani 1 1 d .
O5 O 0.09916(18) 1.04568(13) 0.44475(10) 0.0302(4) Uani 1 1 d .
C1 C 0.1446(3) 0.5992(2) 0.34216(15) 0.0255(6) Uani 1 1 d .
C2 C -0.0608(3) 0.63343(19) 0.24624(14) 0.0227(6) Uani 1 1 d .
C3 C 0.1820(3) 0.6881(2) 0.21860(17) 0.0327(7) Uani 1 1 d .
C4 C 0.2940(2) 0.89659(18) 0.32266(13) 0.0177(5) Uani 1 1 d .
C5 C 0.1225(2) 0.97109(18) 0.41617(14) 0.0187(5) Uani 1 1 d .
C6 C -0.1576(3) 0.9190(2) 0.26013(17) 0.0336(7) Uani 1 1 d .
H6A H -0.1565 0.9844 0.2865 0.040 Uiso 1 1 calc R
H6B H -0.1991 0.9297 0.2091 0.040 Uiso 1 1 calc R
C7 C -0.2410(3) 0.8501(2) 0.30284(17) 0.0316(7) Uani 1 1 d .
H7A H -0.2407 0.7835 0.2784 0.038 Uiso 1 1 calc R
H7B H -0.3296 0.8757 0.2987 0.038 Uiso 1 1 calc R
C8 C -0.2013(2) 0.8385(2) 0.38569(15) 0.0249(6) Uani 1 1 d .
H8A H -0.2720 0.8056 0.4113 0.030 Uiso 1 1 calc R
H8B H -0.1910 0.9061 0.4080 0.030 Uiso 1 1 calc R
C9 C 0.4189(2) 0.71758(17) 0.44898(14) 0.0174(5) Uani 1 1 d .
C10 C 0.4490(2) 0.69377(18) 0.37539(14) 0.0205(5) Uani 1 1 d .
H10 H 0.3970 0.7182 0.3338 0.025 Uiso 1 1 calc R
C11 C 0.5543(3) 0.6346(2) 0.36170(17) 0.0282(6) Uani 1 1 d .
H11 H 0.5743 0.6193 0.3110 0.034 Uiso 1 1 calc R
C12 C 0.6288(3) 0.5986(2) 0.42124(18) 0.0340(7) Uani 1 1 d .
H12 H 0.7004 0.5579 0.4116 0.041 Uiso 1 1 calc R
C13 C 0.6012(3) 0.6207(2) 0.49555(18) 0.0358(7) Uani 1 1 d .
H13 H 0.6537 0.5956 0.5368 0.043 Uiso 1 1 calc R
C14 C 0.4967(3) 0.6796(2) 0.50911(15) 0.0266(6) Uani 1 1 d .
H14 H 0.4773 0.6946 0.5600 0.032 Uiso 1 1 calc R
C15 C 0.2043(2) 0.73710(18) 0.54327(13) 0.0170(5) Uani 1 1 d .
C16 C 0.1879(2) 0.63426(19) 0.54174(14) 0.0218(6) Uani 1 1 d .
H16 H 0.2340 0.5949 0.5075 0.026 Uiso 1 1 calc R
C17 C 0.1044(3) 0.5881(2) 0.59000(16) 0.0286(6) Uani 1 1 d .
H17 H 0.0929 0.5177 0.5883 0.034 Uiso 1 1 calc R
C18 C 0.0388(3) 0.6448(2) 0.64002(16) 0.0314(7) Uani 1 1 d .
H18 H -0.0185 0.6135 0.6727 0.038 Uiso 1 1 calc R
C19 C 0.0556(3) 0.7468(2) 0.64299(15) 0.0285(6) Uani 1 1 d .
H19 H 0.0110 0.7854 0.6784 0.034 Uiso 1 1 calc R
C20 C 0.1368(2) 0.7933(2) 0.59475(14) 0.0226(6) Uani 1 1 d .
H20 H 0.1467 0.8639 0.5965 0.027 Uiso 1 1 calc R
C21 C 0.3716(2) 0.90121(18) 0.52159(14) 0.0185(5) Uani 1 1 d .
H21A H 0.3078 0.9459 0.5435 0.022 Uiso 1 1 calc R
H21B H 0.4225 0.8707 0.5644 0.022 Uiso 1 1 calc R
C22 C 0.4601(2) 0.96402(17) 0.47460(13) 0.0178(5) Uani 1 1 d .
H22A H 0.4087 1.0028 0.4362 0.021 Uiso 1 1 calc R
H22B H 0.5176 0.9194 0.4473 0.021 Uiso 1 1 calc R

loop_
_atom_site_aniso_label
_atom_site_aniso_U_11
_atom_site_aniso_U_22
_atom_site_aniso_U_33
_atom_site_aniso_U_23
_atom_site_aniso_U_13
_atom_site_aniso_U_12
Te1 0.01958(9) 0.02664(10) 0.01564(9) 0.00356(7) -0.00130(7) -0.00027(7)
Te2 0.01467(9) 0.01923(9) 0.01727(9) 0.00160(6) 0.00055(6) -0.00130(6)
Fe1 0.01694(19) 0.01920(18) 0.02000(19) -0.00480(14) 0.00075(15) -0.00164(14)
Fe2 0.01387(18) 0.01397(17) 0.01291(18) 0.00040(13) 0.00116(13) -0.00044(13)
P1 0.0134(3) 0.0138(3) 0.0128(3) 0.0006(2) 0.0009(2) -0.0010(2)
O1 0.0396(13) 0.0252(11) 0.0423(12) -0.0048(9) -0.0107(10) 0.0081(9)
O2 0.0372(13) 0.0395(13) 0.0375(12) -0.0019(10) -0.0116(10) -0.0149(10)
O3 0.0559(16) 0.0589(17) 0.0606(16) -0.0163(13) 0.0364(13) -0.0029(13)
O4 0.0243(10) 0.0342(11) 0.0188(10) 0.0023(8) 0.0059(8) -0.0069(8)
O5 0.0374(12) 0.0208(10) 0.0332(11) -0.0040(8) 0.0105(9) 0.0035(8)
C1 0.0230(14) 0.0255(14) 0.0277(15) -0.0105(12) -0.0007(12) -0.0006(11)
C2 0.0255(15) 0.0241(14) 0.0184(13) 0.0019(10) 0.0002(11) -0.0037(11)
C3 0.0289(16) 0.0302(16) 0.0394(18) -0.0081(13) 0.0073(14) -0.0039(12)
C4 0.0221(13) 0.0185(12) 0.0124(12) -0.0001(9) -0.0014(10) 0.0007(10)
C5 0.0178(13) 0.0205(13) 0.0181(13) 0.0046(10) 0.0032(10) -0.0010(10)
C6 0.0217(15) 0.0447(18) 0.0340(17) 0.0154(14) -0.0032(12) 0.0070(13)
C7 0.0194(14) 0.0366(17) 0.0384(17) 0.0059(13) -0.0027(12) 0.0057(12)
C8 0.0139(13) 0.0330(15) 0.0281(15) -0.0019(12) 0.0026(11) 0.0035(11)
C9 0.0147(12) 0.0143(11) 0.0236(14) 0.0036(10) 0.0034(10) -0.0008(9)
C10 0.0217(14) 0.0173(12) 0.0226(14) -0.0006(10) 0.0011(11) 0.0009(10)
C11 0.0274(15) 0.0233(14) 0.0348(16) -0.0012(12) 0.0096(12) 0.0046(11)
C12 0.0250(16) 0.0260(15) 0.051(2) 0.0053(13) 0.0063(14) 0.0105(12)
C13 0.0280(16) 0.0349(17) 0.0442(19) 0.0164(14) -0.0014(14) 0.0124(13)
C14 0.0251(15) 0.0295(15) 0.0253(15) 0.0072(12) 0.0023(11) 0.0049(12)
C15 0.0145(12) 0.0232(13) 0.0131(12) 0.0046(9) -0.0020(10) -0.0040(10)
C16 0.0180(13) 0.0237(14) 0.0238(14) 0.0074(11) 0.0022(11) 0.0018(10)
C17 0.0231(15) 0.0254(14) 0.0373(17) 0.0158(12) 0.0012(12) -0.0023(11)
C18 0.0197(14) 0.0499(19) 0.0248(15) 0.0147(13) 0.0026(12) -0.0082(13)
C19 0.0226(15) 0.0457(18) 0.0176(14) -0.0034(12) 0.0052(11) -0.0037(12)
C20 0.0197(14) 0.0294(15) 0.0187(14) -0.0021(11) 0.0004(11) -0.0040(11)
C21 0.0182(13) 0.0188(12) 0.0184(13) -0.0018(10) 0.0017(10) -0.0027(10)
C22 0.0185(13) 0.0172(12) 0.0175(13) -0.0013(10) -0.0001(10) -0.0047(10)

loop_
_atom_type_symbol
_atom_type_description
_atom_type_scat_dispersion_real
_atom_type_scat_dispersion_imag
_atom_type_scat_source
C C 0.0033 0.0016 'International Tables Vol C Tables 4.2.6.8 and 6.1.1.4'
H H 0.0000 0.0000 'International Tables Vol C Tables 4.2.6.8 and 6.1.1.4'
O O 0.0106 0.0060 'International Tables Vol C Tables 4.2.6.8 and 6.1.1.4'
P P 0.1023 0.0942 'International Tables Vol C Tables 4.2.6.8 and 6.1.1.4'
Fe Fe 0.3463 0.8444 'International Tables Vol C Tables 4.2.6.8 and 6.1.1.4'
Te Te -0.5308 1.6751 'International Tables Vol C Tables 4.2.6.8 and 6.1.1.4'

loop_
_geom_angle_atom_site_label_1
_geom_angle_atom_site_label_2
_geom_angle_atom_site_label_3
_geom_angle
_geom_angle_site_symmetry_1
_geom_angle_site_symmetry_3
C6 Te1 Fe2 110.96(8) . .
C6 Te1 Fe1 108.60(8) . .
Fe2 Te1 Fe1 64.127(12) . .
C8 Te2 Fe2 108.12(8) . .
C8 Te2 Fe1 109.38(7) . .
Fe2 Te2 Fe1 63.883(14) . .
C1 Fe1 C3 90.61(14) . .
C1 Fe1 C2 99.34(12) . .
C3 Fe1 C2 99.41(13) . .
C1 Fe1 Te1 157.20(9) . .
C3 Fe1 Te1 86.08(10) . .
C2 Fe1 Te1 103.46(9) . .
C1 Fe1 Te2 88.72(9) . .
C3 Fe1 Te2 159.87(9) . .
C2 Fe1 Te2 100.55(8) . .
Te1 Fe1 Te2 86.780(14) . .
C1 Fe1 Fe2 101.10(9) . .
C3 Fe1 Fe2 102.60(9) . .
C2 Fe1 Fe2 149.61(9) . .
Te1 Fe1 Fe2 57.927(15) . .
Te2 Fe1 Fe2 57.911(12) . .
C4 Fe2 C5 99.04(11) . .
C4 Fe2 P1 90.47(8) . .
C5 Fe2 P1 94.83(8) . .
C4 Fe2 Te1 85.56(8) . .
C5 Fe2 Te1 101.04(8) . .
P1 Fe2 Te1 164.06(2) . .
C4 Fe2 Te2 162.10(8) . .
C5 Fe2 Te2 98.35(8) . .
P1 Fe2 Te2 92.29(2) . .
Te1 Fe2 Te2 86.966(15) . .
C4 Fe2 Fe1 104.21(8) . .
C5 Fe2 Fe1 146.60(8) . .
P1 Fe2 Fe1 108.48(2) . .
Te1 Fe2 Fe1 57.946(13) . .
Te2 Fe2 Fe1 58.206(13) . .
C9 P1 C15 103.67(11) . .
C9 P1 C21 100.74(11) . .
C15 P1 C21 101.89(11) . .
C9 P1 Fe2 119.57(8) . .
C15 P1 Fe2 114.95(8) . .
C21 P1 Fe2 113.64(8) . .
O1 C1 Fe1 175.6(2) . .
O2 C2 Fe1 178.5(3) . .
O3 C3 Fe1 177.6(3) . .
O4 C4 Fe2 177.5(2) . .
O5 C5 Fe2 179.3(2) . .
C7 C6 Te1 119.04(19) . .
C7 C6 H6A 107.6 . .
Te1 C6 H6A 107.6 . .
C7 C6 H6B 107.6 . .
Te1 C6 H6B 107.6 . .
H6A C6 H6B 107.0 . .
C6 C7 C8 114.1(2) . .
C6 C7 H7A 108.7 . .
C8 C7 H7A 108.7 . .
C6 C7 H7B 108.7 . .
C8 C7 H7B 108.7 . .
H7A C7 H7B 107.6 . .
C7 C8 Te2 117.35(18) . .
C7 C8 H8A 108.0 . .
Te2 C8 H8A 108.0 . .
C7 C8 H8B 108.0 . .
Te2 C8 H8B 108.0 . .
H8A C8 H8B 107.2 . .
C10 C9 C14 118.2(2) . .
C10 C9 P1 121.60(18) . .
C14 C9 P1 120.18(19) . .
C9 C10 C11 120.9(2) . .
C9 C10 H10 119.6 . .
C11 C10 H10 119.6 . .
C12 C11 C10 119.9(3) . .
C12 C11 H11 120.0 . .
C10 C11 H11 120.0 . .
C11 C12 C13 120.7(3) . .
C11 C12 H12 119.6 . .
C13 C12 H12 119.6 . .
C14 C13 C12 119.3(3) . .
C14 C13 H13 120.3 . .
C12 C13 H13 120.3 . .
C13 C14 C9 121.0(3) . .
C13 C14 H14 119.5 . .
C9 C14 H14 119.5 . .
C16 C15 C20 118.7(2) . .
C16 C15 P1 120.96(19) . .
C20 C15 P1 119.27(19) . .
C15 C16 C17 120.6(2) . .
C15 C16 H16 119.7 . .
C17 C16 H16 119.7 . .
C18 C17 C16 119.8(3) . .
C18 C17 H17 120.1 . .
C16 C17 H17 120.1 . .
C17 C18 C19 120.3(2) . .
C17 C18 H18 119.8 . .
C19 C18 H18 119.8 . .
C18 C19 C20 120.4(3) . .
C18 C19 H19 119.8 . .
C20 C19 H19 119.8 . .
C19 C20 C15 120.3(3) . .
C19 C20 H20 119.9 . .
C15 C20 H20 119.9 . .
C22 C21 P1 114.58(16) . .
C22 C21 H21A 108.6 . .
P1 C21 H21A 108.6 . .
C22 C21 H21B 108.6 . .
P1 C21 H21B 108.6 . .
H21A C21 H21B 107.6 . .
C21 C22 C22 111.1(2) . 3_676
C21 C22 H22A 109.4 . .
C22 C22 H22A 109.4 3_676 .
C21 C22 H22B 109.4 . .
C22 C22 H22B 109.4 3_676 .
H22A C22 H22B 108.0 . .

loop_
_geom_bond_atom_site_label_1
_geom_bond_atom_site_label_2
_geom_bond_distance
_geom_bond_site_symmetry_2
Te1 C6 2.155(3) .
Te1 Fe2 2.5301(5) .
Te1 Fe1 2.5306(6) .
Te2 C8 2.170(2) .
Te2 Fe2 2.5349(5) .
Te2 Fe1 2.5430(5) .
Fe1 C1 1.774(3) .
Fe1 C3 1.780(3) .
Fe1 C2 1.783(3) .
Fe1 Fe2 2.6865(6) .
Fe2 C4 1.768(3) .
Fe2 C5 1.768(3) .
Fe2 P1 2.2419(7) .
P1 C9 1.828(2) .
P1 C15 1.828(2) .
P1 C21 1.841(2) .
O1 C1 1.148(3) .
O2 C2 1.140(3) .
O3 C3 1.136(3) .
O4 C4 1.149(3) .
O5 C5 1.150(3) .
C6 C7 1.499(4) .
C6 H6A 0.9900 .
C6 H6B 0.9900 .
C7 C8 1.505(4) .
C7 H7A 0.9900 .
C7 H7B 0.9900 .
C8 H8A 0.9900 .
C8 H8B 0.9900 .
C9 C10 1.386(3) .
C9 C14 1.400(3) .
C10 C11 1.390(4) .
C10 H10 0.9500 .
C11 C12 1.365(4) .
C11 H11 0.9500 .
C12 C13 1.386(4) .
C12 H12 0.9500 .
C13 C14 1.381(4) .
C13 H13 0.9500 .
C14 H14 0.9500 .
C15 C16 1.387(3) .
C15 C20 1.398(3) .
C16 C17 1.395(3) .
C16 H16 0.9500 .
C17 C18 1.373(4) .
C17 H17 0.9500 .
C18 C19 1.377(4) .
C18 H18 0.9500 .
C19 C20 1.381(4) .
C19 H19 0.9500 .
C20 H20 0.9500 .
C21 C22 1.526(3) .
C21 H21A 0.9900 .
C21 H21B 0.9900 .
C22 C22 1.535(4) 3_676
C22 H22A 0.9900 .
C22 H22B 0.9900 .

loop_
_geom_torsion_atom_site_label_1
_geom_torsion_atom_site_label_2
_geom_torsion_atom_site_label_3
_geom_torsion_atom_site_label_4
_geom_torsion
_geom_torsion_site_symmetry_4
C6 Te1 Fe1 C1 -130.1(2) .
Fe2 Te1 Fe1 C1 -25.3(2) .
C6 Te1 Fe1 C3 147.65(13) .
Fe2 Te1 Fe1 C3 -107.51(10) .
C6 Te1 Fe1 C2 48.89(12) .
Fe2 Te1 Fe1 C2 153.74(9) .
C6 Te1 Fe1 Te2 -51.19(9) .
Fe2 Te1 Fe1 Te2 53.654(16) .
C6 Te1 Fe1 Fe2 -104.84(9) .
C8 Te2 Fe1 C1 -154.81(12) .
Fe2 Te2 Fe1 C1 103.97(9) .
C8 Te2 Fe1 C3 116.9(3) .
Fe2 Te2 Fe1 C3 15.7(3) .
C8 Te2 Fe1 C2 -55.55(12) .
Fe2 Te2 Fe1 C2 -156.77(9) .
C8 Te2 Fe1 Te1 47.56(8) .
Fe2 Te2 Fe1 Te1 -53.667(14) .
C8 Te2 Fe1 Fe2 101.22(8) .
C6 Te1 Fe2 C4 -148.99(12) .
Fe1 Te1 Fe2 C4 109.83(8) .
C6 Te1 Fe2 C5 -50.63(12) .
Fe1 Te1 Fe2 C5 -151.81(8) .
C6 Te1 Fe2 P1 135.01(12) .
Fe1 Te1 Fe2 P1 33.83(8) .
C6 Te1 Fe2 Te2 47.29(9) .
Fe1 Te1 Fe2 Te2 -53.891(12) .
C6 Te1 Fe2 Fe1 101.18(9) .
C8 Te2 Fe2 C4 -114.9(3) .
Fe1 Te2 Fe2 C4 -11.7(3) .
C8 Te2 Fe2 C5 51.19(11) .
Fe1 Te2 Fe2 C5 154.39(8) .
C8 Te2 Fe2 P1 146.41(8) .
Fe1 Te2 Fe2 P1 -110.39(2) .
C8 Te2 Fe2 Te1 -49.54(7) .
Fe1 Te2 Fe2 Te1 53.670(15) .
C8 Te2 Fe2 Fe1 -103.21(7) .
C1 Fe1 Fe2 C4 94.93(12) .
C3 Fe1 Fe2 C4 1.78(13) .
C2 Fe1 Fe2 C4 -133.65(18) .
Te1 Fe1 Fe2 C4 -75.35(8) .
Te2 Fe1 Fe2 C4 176.30(8) .
C1 Fe1 Fe2 C5 -132.35(17) .
C3 Fe1 Fe2 C5 134.50(17) .
C2 Fe1 Fe2 C5 -0.9(2) .
Te1 Fe1 Fe2 C5 57.37(14) .
Te2 Fe1 Fe2 C5 -50.97(14) .
C1 Fe1 Fe2 P1 -0.44(9) .
C3 Fe1 Fe2 P1 -93.59(11) .
C2 Fe1 Fe2 P1 130.98(17) .
Te1 Fe1 Fe2 P1 -170.72(2) .
Te2 Fe1 Fe2 P1 80.94(2) .
C1 Fe1 Fe2 Te1 170.28(9) .
C3 Fe1 Fe2 Te1 77.13(10) .
C2 Fe1 Fe2 Te1 -58.30(16) .
Te2 Fe1 Fe2 Te1 -108.342(16) .
C1 Fe1 Fe2 Te2 -81.38(9) .
C3 Fe1 Fe2 Te2 -174.53(10) .
C2 Fe1 Fe2 Te2 50.05(16) .
Te1 Fe1 Fe2 Te2 108.342(16) .
C4 Fe2 P1 C9 -51.36(12) .
C5 Fe2 P1 C9 -150.47(12) .
Te1 Fe2 P1 C9 23.97(13) .
Te2 Fe2 P1 C9 110.94(9) .
Fe1 Fe2 P1 C9 53.80(9) .
C4 Fe2 P1 C15 -175.67(12) .
C5 Fe2 P1 C15 85.22(12) .
Te1 Fe2 P1 C15 -100.34(12) .
Te2 Fe2 P1 C15 -13.36(9) .
Fe1 Fe2 P1 C15 -70.50(9) .
C4 Fe2 P1 C21 67.47(12) .
C5 Fe2 P1 C21 -31.64(12) .
Te1 Fe2 P1 C21 142.80(11) .
Te2 Fe2 P1 C21 -130.22(9) .
Fe1 Fe2 P1 C21 172.64(9) .
C3 Fe1 C1 O1 -35(3) .
C2 Fe1 C1 O1 65(3) .
Te1 Fe1 C1 O1 -116(3) .
Te2 Fe1 C1 O1 165(3) .
Fe2 Fe1 C1 O1 -138(3) .
C1 Fe1 C2 O2 -57(10) .
C3 Fe1 C2 O2 36(10) .
Te1 Fe1 C2 O2 124(10) .
Te2 Fe1 C2 O2 -147(10) .
Fe2 Fe1 C2 O2 172(100) .
C1 Fe1 C3 O3 41(7) .
C2 Fe1 C3 O3 -58(7) .
Te1 Fe1 C3 O3 -161(7) .
Te2 Fe1 C3 O3 129(7) .
Fe2 Fe1 C3 O3 143(7) .
C5 Fe2 C4 O4 -16(5) .
P1 Fe2 C4 O4 -111(5) .
Te1 Fe2 C4 O4 84(5) .
Te2 Fe2 C4 O4 150(5) .
Fe1 Fe2 C4 O4 139(5) .
C4 Fe2 C5 O5 21(23) .
P1 Fe2 C5 O5 112(23) .
Te1 Fe2 C5 O5 -66(23) .
Te2 Fe2 C5 O5 -155(23) .
Fe1 Fe2 C5 O5 -113(23) .
Fe2 Te1 C6 C7 -60.9(2) .
Fe1 Te1 C6 C7 7.8(3) .
Te1 C6 C7 C8 66.2(3) .
C6 C7 C8 Te2 -71.0(3) .
Fe2 Te2 C8 C7 69.3(2) .
Fe1 Te2 C8 C7 1.4(2) .
C15 P1 C9 C10 134.7(2) .
C21 P1 C9 C10 -120.1(2) .
Fe2 P1 C9 C10 5.1(2) .
C15 P1 C9 C14 -48.5(2) .
C21 P1 C9 C14 56.7(2) .
Fe2 P1 C9 C14 -178.06(17) .
C14 C9 C10 C11 -0.6(4) .
P1 C9 C10 C11 176.3(2) .
C9 C10 C11 C12 0.5(4) .
C10 C11 C12 C13 -0.4(4) .
C11 C12 C13 C14 0.3(5) .
C12 C13 C14 C9 -0.3(4) .
C10 C9 C14 C13 0.5(4) .
P1 C9 C14 C13 -176.5(2) .
C9 P1 C15 C16 -40.0(2) .
C21 P1 C15 C16 -144.3(2) .
Fe2 P1 C15 C16 92.3(2) .
C9 P1 C15 C20 152.0(2) .
C21 P1 C15 C20 47.7(2) .
Fe2 P1 C15 C20 -75.7(2) .
C20 C15 C16 C17 0.8(4) .
P1 C15 C16 C17 -167.2(2) .
C15 C16 C17 C18 -0.7(4) .
C16 C17 C18 C19 -0.3(4) .
C17 C18 C19 C20 1.2(4) .
C18 C19 C20 C15 -1.1(4) .
C16 C15 C20 C19 0.1(4) .
P1 C15 C20 C19 168.3(2) .
C9 P1 C21 C22 68.4(2) .
C15 P1 C21 C22 175.03(18) .
Fe2 P1 C21 C22 -60.72(19) .
P1 C21 C22 C22 -172.5(2) 3_676
